data_4117179
loop_
_publ_author_name
'Judit S\'ov\'ag\'o'
'M. Gary Newton'
'Evgenia A. Mushina'
'Ferenc Ungv\'ary'

_publ_section_title
;
 Intermediate Complexes in the Octacarbonyl Dicobalt-Initiated Living
 Polymerization of 3-Methyl-1,2-butadiene
;
_journal_name_full 'Journal of the American Chemical Society'
_journal_page_first 9589
_journal_page_last 9596
_journal_paper_doi 10.1021/ja9542404
_journal_volume 118
_journal_year 1996
_chemical_formula_moiety 'C22 H24 Co2 O7 '
_chemical_formula_sum 'C22 H24 Co2 O7'
_chemical_formula_weight 518.29
_space_group_IT_number 14
_symmetry_cell_setting monoclinic
_symmetry_Int_Tables_number 14
_symmetry_space_group_name_Hall '-P 2yab'
_symmetry_space_group_name_H-M 'P 1 21/a 1'
_audit_creation_date 'Thu Dec 21 15:21:26 1995'
_audit_creation_method 'from TEXRAY.INF file'
_cell_angle_alpha 90
_cell_angle_beta 109.246(8)
_cell_angle_gamma 90
_cell_formula_units_Z 4
_cell_length_a 17.732(1)
_cell_length_b 7.0943(7)
_cell_length_c 20.284(3)
_cell_measurement_reflns_used 25
_cell_measurement_temperature 296.2
_cell_measurement_theta_max 40.0
_cell_measurement_theta_min 10.0
_cell_volume 2409.0(5)
_computing_cell_refinement 'E-N CAD4 Diffractometer Diffractometer Control'
_computing_data_collection 'E-N CAD4 Diffractometer Control'
_computing_data_reduction teXsan
_computing_publication_material teXsan
_computing_structure_refinement teXsan
_diffrn_ambient_temperature 296.2
_diffrn_measurement_device 'scintillation PHD'
_diffrn_measurement_method 'omega/2-theta scans'
_diffrn_orient_matrix_UB_11 0.04730
_diffrn_orient_matrix_UB_12 -0.00255
_diffrn_orient_matrix_UB_13 0.04373
_diffrn_orient_matrix_UB_21 0.03648
_diffrn_orient_matrix_UB_22 0.00455
_diffrn_orient_matrix_UB_23 -0.02849
_diffrn_orient_matrix_UB_31 -0.00030
_diffrn_orient_matrix_UB_32 0.14086
_diffrn_orient_matrix_UB_33 0.00175
_diffrn_radiation_monochromator graphite
_diffrn_radiation_source 'X-ray tube'
_diffrn_radiation_type CuKalpha
_diffrn_radiation_wavelength 1.5418
_diffrn_reflns_av_R_equivalents 5.47
_diffrn_reflns_limit_h_max 22
_diffrn_reflns_limit_h_min 0
_diffrn_reflns_limit_k_max 8
_diffrn_reflns_limit_k_min 0
_diffrn_reflns_limit_l_max 23
_diffrn_reflns_limit_l_min -25
_diffrn_reflns_number 5510
_diffrn_reflns_theta_max 74.91
_diffrn_standards_decay_% -4.65
_diffrn_standards_interval_count 120
_diffrn_standards_number 3
_exptl_absorpt_coefficient_mu 11.118
_exptl_absorpt_correction_T_max 1.000
_exptl_absorpt_correction_T_min 0.737
_exptl_absorpt_correction_type empirical
_exptl_absorpt_process_details psi-scan
_exptl_crystal_colour yellow
_exptl_crystal_density_diffrn 1.429
_exptl_crystal_description needles
_exptl_crystal_F_000 1064.00
_exptl_crystal_size_max 0.400
_exptl_crystal_size_mid 0.200
_exptl_crystal_size_min 0.200
_refine_diff_density_max 0.35
_refine_diff_density_min -0.27
_refine_ls_extinction_method none
_refine_ls_goodness_of_fit_obs 2.827
_refine_ls_hydrogen_treatment noref
_refine_ls_matrix_type full
_refine_ls_number_parameters 279
_refine_ls_number_reflns 1288
_refine_ls_number_restraints 0
_refine_ls_R_factor_obs 0.0447
_refine_ls_shift/esd_max 0.0235
_refine_ls_structure_factor_coef F
_refine_ls_weighting_scheme sigma
_refine_ls_wR_factor_obs 0.0448
_reflns_number_observed 1288
_reflns_number_total 5361
_reflns_observed_criterion 3.00
_cod_data_source_file ja9542404_2.cif
_cod_data_source_block C22H14O7Co2_Ungvary
_cod_original_cell_volume 2408.9(4)
_cod_original_sg_symbol_H-M 'P 21/a '
_cod_original_formula_sum 'C22 H24 Co2 O7 '
_cod_database_code 4117179

loop_
_symmetry_equiv_pos_as_xyz
'   +x,   +y,   +z'
'1/2-x,1/2+y,   -z'
'   -x,   -y,   -z'
'1/2+x,1/2-y,   +z'

loop_
_atom_site_aniso_label
_atom_site_aniso_U_11
_atom_site_aniso_U_22
_atom_site_aniso_U_33
_atom_site_aniso_U_12
_atom_site_aniso_U_13
_atom_site_aniso_U_23
Co(1) 0.049(1) 0.057(1) 0.045(1) -0.005(1) 0.0224(10) -0.008(1)
Co(2) 0.069(1) 0.066(1) 0.052(1) 0.001(1) 0.036(1) 0.003(1)
O(1) 0.155(9) 0.092(9) 0.090(8) 0.001(7) 0.072(7) 0.013(6)
O(2) 0.112(8) 0.065(7) 0.091(8) -0.012(7) 0.041(6) -0.024(6)
O(3) 0.062(6) 0.17(1) 0.138(8) -0.016(8) 0.040(6) -0.066(8)
O(4) 0.145(10) 0.131(10) 0.26(1) 0.055(9) 0.15(1) 0.064(9)
O(5) 0.19(1) 0.100(10) 0.097(9) 0.012(9) 0.074(8) 0.024(7)
O(6) 0.16(1) 0.16(1) 0.074(8) -0.057(9) 0.032(7) -0.034(8)
O(7) 0.053(6) 0.069(8) 0.031(5) -0.001(5) 0.005(4) -0.006(5)
C(1) 0.10(1) 0.06(1) 0.07(1) -0.013(9) 0.051(10) -0.018(9)
C(2) 0.060(8) 0.06(1) 0.058(9) -0.01(1) 0.021(7) 0.00(1)
C(3) 0.054(9) 0.10(1) 0.059(8) -0.01(1) 0.015(8) -0.039(9)
C(4) 0.12(1) 0.07(1) 0.11(1) 0.011(10) 0.08(1) 0.013(9)
C(5) 0.09(1) 0.12(2) 0.050(10) 0.00(1) 0.033(8) 0.007(10)
C(6) 0.09(1) 0.11(1) 0.05(1) -0.03(1) 0.028(9) -0.006(10)
C(7) 0.020(7) 0.029(9) 0.016(6) 0.006(9) 0.011(6) 0.016(9)
C(11) 0.046(7) 0.071(10) 0.031(7) -0.018(7) 0.020(6) -0.010(7)
C(12) -0.005(7) 0.033(9) 0.024(8) 0.015(7) -0.007(6) 0.011(8)
C(13) 0.040(8) 0.016(9) 0.048(8) 0.010(6) 0.033(7) 0.019(6)
C(14) 0.054(8) 0.10(1) 0.062(8) -0.016(8) 0.027(7) -0.020(8)
C(15) 0.067(8) 0.10(1) 0.039(7) -0.001(8) 0.024(6) -0.004(7)
C(21) 0.047(7) 0.049(9) 0.036(6) 0.006(6) 0.004(6) -0.002(6)
C(22) 0.011(6) 0.017(7) 0.024(6) -0.009(7) 0.004(5) -0.008(7)
C(23) 0.061(9) 0.040(8) 0.014(6) 0.011(7) 0.006(7) 0.000(6)
C(24) 0.067(8) 0.06(1) 0.090(9) -0.008(7) 0.029(8) -0.020(8)
C(25) 0.076(9) 0.066(9) 0.10(1) -0.013(8) 0.046(8) -0.005(9)
C(31) 0.084(10) 0.06(1) 0.039(8) 0.019(9) 0.028(7) 0.005(7)
C(32) 0.035(8) 0.024(8) 0.025(6) 0.001(9) 0.007(6) 0.000(8)
C(33) 0.050(8) 0.08(1) 0.045(8) -0.001(9) 0.028(7) 0.004(9)
C(34) 0.10(1) 0.09(1) 0.09(1) 0.036(9) 0.058(9) 0.030(9)
C(35) 0.11(1) 0.051(9) 0.09(1) 0.013(9) 0.063(9) -0.002(8)

loop_
_atom_site_label
_atom_site_fract_x
_atom_site_fract_y
_atom_site_fract_z
_atom_site_U_iso_or_equiv
_atom_site_thermal_displace_type
Co(1) 0.19376(9) 0.1092(3) 0.10240(8) 0.0486(6) Uij
Co(2) 0.08604(10) 0.3855(3) 0.40140(8) 0.0583(7) Uij
O(1) 0.1496(6) 0.332(1) -0.0255(5) 0.104(4) Uij
O(2) 0.1708(5) -0.269(1) 0.0409(5) 0.087(4) Uij
O(3) 0.3659(5) 0.152(2) 0.1508(5) 0.122(4) Uij
O(4) -0.0751(6) 0.511(2) 0.3888(6) 0.157(6) Uij
O(5) 0.1004(7) 0.018(2) 0.4672(5) 0.124(5) Uij
O(6) 0.1934(6) 0.574(2) 0.5212(5) 0.135(5) Uij
O(7) 0.1498(4) 0.535(1) 0.1770(3) 0.053(3) Uij
C(1) 0.1682(7) 0.248(2) 0.0265(7) 0.071(6) Uij
C(2) 0.1792(7) -0.124(2) 0.0656(6) 0.059(5) Uij
C(3) 0.2978(7) 0.138(2) 0.1311(6) 0.072(5) Uij
C(4) -0.0120(8) 0.464(2) 0.3925(7) 0.091(6) Uij
C(5) 0.0949(9) 0.159(2) 0.4403(7) 0.083(6) Uij
C(6) 0.1499(8) 0.503(2) 0.4738(7) 0.083(6) Uij
C(7) 0.1796(6) 0.390(2) 0.2050(5) 0.020(4) Uij
C(11) 0.1962(6) 0.045(2) 0.2003(5) 0.047(4) Uij
C(12) 0.1495(6) 0.204(2) 0.1752(6) 0.020(4) Uij
C(13) 0.0844(7) 0.169(1) 0.1186(6) 0.030(4) Uij
C(14) 0.0322(6) 0.322(2) 0.0787(5) 0.069(5) Uij
C(15) 0.0327(6) -0.005(2) 0.1123(5) 0.066(4) Uij
C(21) 0.2155(6) 0.327(1) 0.3320(5) 0.046(4) Uij
C(22) 0.2407(6) 0.398(2) 0.2724(5) 0.018(3) Uij
C(23) 0.3076(7) 0.476(2) 0.2816(5) 0.040(4) Uij
C(24) 0.3335(6) 0.564(2) 0.2257(6) 0.072(5) Uij
C(25) 0.3751(7) 0.499(2) 0.3503(7) 0.077(5) Uij
C(31) 0.0683(7) 0.271(2) 0.3036(5) 0.060(5) Uij
C(32) 0.1333(6) 0.394(2) 0.3231(5) 0.028(4) Uij
C(33) 0.1140(7) 0.576(2) 0.3311(6) 0.056(5) Uij
C(34) 0.0400(7) 0.678(2) 0.2858(6) 0.087(5) Uij
C(35) 0.1807(7) 0.717(2) 0.3598(6) 0.077(5) Uij
H(1) 0.063 0.438 0.082 0.067 Uij
H(2) 0.009 0.297 0.029 0.067 Uij
H(3) -0.011 0.356 0.095 0.067 Uij
H(4) -0.011 0.010 0.130 0.069 Uij
H(5) 0.008 -0.049 0.063 0.069 Uij
H(6) 0.064 -0.111 0.137 0.069 Uij
H(7) 0.382 0.506 0.222 0.070 Uij
H(8) 0.293 0.554 0.181 0.070 Uij
H(9) 0.346 0.697 0.234 0.070 Uij
H(10) 0.393 0.376 0.370 0.078 Uij
H(11) 0.420 0.566 0.347 0.078 Uij
H(12) 0.356 0.564 0.384 0.078 Uij
H(13) 0.021 0.771 0.311 0.094 Uij
H(14) 0.046 0.743 0.246 0.094 Uij
H(15) -0.004 0.590 0.267 0.094 Uij
H(16) 0.228 0.656 0.386 0.077 Uij
H(17) 0.193 0.786 0.321 0.077 Uij
H(18) 0.168 0.814 0.387 0.077 Uij
H(19) 0.172 -0.076 0.211 0.060 Uij
H(20) 0.246 0.053 0.242 0.069 Uij
H(21) 0.215 0.185 0.331 0.057 Uij
H(22) 0.251 0.361 0.376 0.078 Uij
H(23) 0.076 0.134 0.298 0.064 Uij
H(24) 0.019 0.299 0.264 0.077 Uij

loop_
_atom_type_symbol
_atom_type_oxidation_number
_atom_type_number_in_cell
_atom_type_scat_dispersion_real
_atom_type_scat_dispersion_imag
_atom_type_scat_source
C 0 88 0.018 0.009 'International Tables'
H 0 96 0.000 0.000 'International Tables'
O 0 28 0.049 0.032 'International Tables'
Co 0 8 -2.365 3.614 'International Tables'

loop_
_geom_angle_atom_site_label_1
_geom_angle_atom_site_label_2
_geom_angle_atom_site_label_3
_geom_angle
_geom_angle_publ_flag
C(1) Co(1) C(2) 101.1(6) yes
C(1) Co(1) C(3) 99.5(6) yes
C(1) Co(1) C(11) 154.5(5) yes
C(1) Co(1) C(12) 114.0(5) yes
C(1) Co(1) C(13) 92.1(5) yes
C(2) Co(1) C(3) 103.7(6) yes
C(2) Co(1) C(11) 98.8(5) yes
C(2) Co(1) C(12) 125.2(5) yes
C(2) Co(1) C(13) 103.7(5) yes
C(3) Co(1) C(11) 91.2(5) yes
C(3) Co(1) C(12) 110.0(5) yes
C(3) Co(1) C(13) 147.6(5) yes
C(11) Co(1) C(12) 40.5(4) yes
C(11) Co(1) C(13) 67.7(4) yes
C(12) Co(1) C(13) 38.4(3) yes
C(4) Co(2) C(5) 105.5(6) yes
C(4) Co(2) C(6) 106.3(7) yes
C(4) Co(2) C(31) 101.0(5) yes
C(4) Co(2) C(32) 123.7(5) yes
C(4) Co(2) C(33) 99.8(5) yes
C(5) Co(2) C(6) 96.8(7) yes
C(5) Co(2) C(31) 92.0(6) yes
C(5) Co(2) C(32) 112.2(6) yes
C(5) Co(2) C(33) 149.7(6) yes
C(6) Co(2) C(31) 147.8(5) yes
C(6) Co(2) C(32) 108.9(6) yes
C(6) Co(2) C(33) 91.7(6) yes
C(31) Co(2) C(32) 39.8(4) yes
C(31) Co(2) C(33) 66.7(5) yes
C(32) Co(2) C(33) 38.0(4) yes
Co(1) C(1) O(1) 176(1) yes
Co(1) C(2) O(2) 177(1) yes
Co(1) C(3) O(3) 177(1) yes
Co(2) C(4) O(4) 177(1) yes
Co(2) C(5) O(5) 177(1) yes
Co(2) C(6) O(6) 177(1) yes
O(7) C(7) C(12) 121.7(10) yes
O(7) C(7) C(22) 119(1) yes
C(12) C(7) C(22) 118(1) yes
Co(1) C(11) C(12) 68.8(6) yes
Co(1) C(12) C(7) 115.1(7) yes
Co(1) C(12) C(11) 70.7(6) yes
Co(1) C(12) C(13) 75.3(7) yes
C(7) C(12) C(11) 118.8(9) yes
C(7) C(12) C(13) 126(1) yes
C(11) C(12) C(13) 113(1) yes
Co(1) C(13) C(12) 66.3(6) yes
Co(1) C(13) C(14) 120.3(7) yes
Co(1) C(13) C(15) 112.3(7) yes
C(12) C(13) C(14) 122(1) yes
C(12) C(13) C(15) 122(1) yes
C(14) C(13) C(15) 107.7(9) yes
C(22) C(21) C(32) 109.3(8) yes
C(7) C(22) C(21) 114.5(8) yes
C(7) C(22) C(23) 122(1) yes
C(21) C(22) C(23) 122.8(9) yes
C(22) C(23) C(24) 125.4(10) yes
C(22) C(23) C(25) 126(1) yes
C(24) C(23) C(25) 107(1) yes
Co(2) C(31) C(32) 68.5(6) yes
Co(2) C(32) C(21) 122.4(7) yes
Co(2) C(32) C(31) 71.7(6) yes
Co(2) C(32) C(33) 75.5(7) yes
C(21) C(32) C(31) 121(1) yes
C(21) C(32) C(33) 124(1) yes
C(31) C(32) C(33) 114(1) yes
Co(2) C(33) C(32) 66.5(7) yes
Co(2) C(33) C(34) 111.0(7) yes
Co(2) C(33) C(35) 119.0(8) yes
C(32) C(33) C(34) 125(1) yes
C(32) C(33) C(35) 118(1) yes
C(34) C(33) C(35) 109(1) yes

loop_
_geom_bond_atom_site_label_1
_geom_bond_atom_site_label_2
_geom_bond_distance
_geom_bond_publ_flag
Co(1) C(1) 1.77(1) yes
Co(1) C(2) 1.81(1) yes
Co(1) C(3) 1.76(1) yes
Co(1) C(11) 2.028(9) yes
Co(1) C(12) 2.00(1) yes
Co(1) C(13) 2.12(1) yes
Co(2) C(4) 1.78(1) yes
Co(2) C(5) 1.78(2) yes
Co(2) C(6) 1.75(1) yes
Co(2) C(31) 2.07(1) yes
Co(2) C(32) 2.03(1) yes
Co(2) C(33) 2.14(1) yes
O(1) C(1) 1.15(1) yes
O(2) C(2) 1.13(1) yes
O(3) C(3) 1.14(1) yes
O(4) C(4) 1.14(1) yes
O(5) C(5) 1.13(1) yes
O(6) C(6) 1.13(1) yes
O(7) C(7) 1.21(1) yes
C(7) C(12) 1.48(2) yes
C(7) C(22) 1.44(1) yes
C(11) C(12) 1.40(1) yes
C(12) C(13) 1.36(1) yes
C(13) C(14) 1.48(1) yes
C(13) C(15) 1.52(1) yes
C(21) C(22) 1.51(1) yes
C(21) C(32) 1.49(1) yes
C(22) C(23) 1.26(1) yes
C(23) C(24) 1.49(1) yes
C(23) C(25) 1.52(1) yes
C(31) C(32) 1.40(1) yes
C(32) C(33) 1.36(1) yes
C(33) C(34) 1.52(1) yes
C(33) C(35) 1.51(1) yes
